data_7152796
loop_
_publ_author_name
'Yang, Yan'
'Gao, Meng'
'Shu, Wen-Ming'
'Wu, Liu-Ming'
'Zhang, Dong-Xue'
'Wu, An-Xin'

_publ_section_title
;
 Synthesis of \a-iodoketals from methyl ketones via sustainable and
 orthogonal tandem catalysis.
;
_journal_issue 7
_journal_name_full 'Organic &amp; biomolecular chemistry'
_journal_page_first 1226
_journal_page_last 1233
_journal_paper_doi 10.1039/c2ob27028e
_journal_volume 11
_journal_year 2013
_chemical_formula_sum 'C19 H17 I O3'
_chemical_formula_weight 420.23
_chemical_name_systematic
;
?
;
_space_group_IT_number 4
_symmetry_cell_setting monoclinic
_symmetry_space_group_name_Hall 'P 2yb'
_symmetry_space_group_name_H-M 'P 1 21 1'
_atom_sites_solution_hydrogens geom
_atom_sites_solution_primary direct
_atom_sites_solution_secondary difmap
_audit_creation_method SHELXL-97
_cell_angle_alpha 90.00
_cell_angle_beta 96.1910(10)
_cell_angle_gamma 90.00
_cell_formula_units_Z 2
_cell_length_a 11.8628(12)
_cell_length_b 5.9193(6)
_cell_length_c 12.0256(12)
_cell_measurement_reflns_used 6314
_cell_measurement_temperature 220(2)
_cell_measurement_theta_max 32.09
_cell_measurement_theta_min 2.29
_cell_volume 839.51(15)
_computing_cell_refinement 'Bruker SAINT'
_computing_data_collection 'Bruker APEX2'
_computing_data_reduction 'Bruker SAINT'
_computing_molecular_graphics 'Bruker SHELXTL'
_computing_publication_material 'Bruker SHELXTL'
_computing_structure_refinement 'SHELXL-97 (Sheldrick, 1997)'
_computing_structure_solution 'SHELXS-97 (Sheldrick, 1990)'
_diffrn_ambient_temperature 220(2)
_diffrn_measured_fraction_theta_full 0.990
_diffrn_measured_fraction_theta_max 0.990
_diffrn_measurement_device_type 'Bruker APEX-II CCD'
_diffrn_measurement_method '\f and \w scans'
_diffrn_radiation_monochromator graphite
_diffrn_radiation_source 'fine-focus sealed tube'
_diffrn_radiation_type MoK\a
_diffrn_radiation_wavelength 0.71073
_diffrn_reflns_av_R_equivalents 0.0164
_diffrn_reflns_av_sigmaI/netI 0.0336
_diffrn_reflns_limit_h_max 16
_diffrn_reflns_limit_h_min -16
_diffrn_reflns_limit_k_max 8
_diffrn_reflns_limit_k_min -8
_diffrn_reflns_limit_l_max 13
_diffrn_reflns_limit_l_min -16
_diffrn_reflns_number 7647
_diffrn_reflns_theta_full 30.00
_diffrn_reflns_theta_max 30.00
_diffrn_reflns_theta_min 1.70
_diffrn_standards_number 0
_exptl_absorpt_coefficient_mu 1.919
_exptl_absorpt_correction_T_max 0.8312
_exptl_absorpt_correction_T_min 0.7617
_exptl_absorpt_correction_type none
_exptl_crystal_colour yellow
_exptl_crystal_density_diffrn 1.662
_exptl_crystal_density_method 'not measured'
_exptl_crystal_description block
_exptl_crystal_F_000 416
_exptl_crystal_size_max 0.15
_exptl_crystal_size_mid 0.12
_exptl_crystal_size_min 0.10
_refine_diff_density_max 0.877
_refine_diff_density_min -0.454
_refine_diff_density_rms 0.192
_refine_ls_abs_structure_details 'Flack H D (1983), Acta Cryst. A39, 876-881'
_refine_ls_abs_structure_Flack 0.027(16)
_refine_ls_extinction_coef 0.0107(15)
_refine_ls_extinction_expression Fc^*^=kFc[1+0.001xFc^2^\l^3^/sin(2\q)]^-1/4^
_refine_ls_extinction_method SHELXL
_refine_ls_goodness_of_fit_ref 1.215
_refine_ls_hydrogen_treatment mixed
_refine_ls_matrix_type full
_refine_ls_number_parameters 228
_refine_ls_number_reflns 4636
_refine_ls_number_restraints 33
_refine_ls_restrained_S_all 1.213
_refine_ls_R_factor_all 0.0245
_refine_ls_R_factor_gt 0.0223
_refine_ls_shift/su_max 0.002
_refine_ls_shift/su_mean 0.000
_refine_ls_structure_factor_coef Fsqd
_refine_ls_weighting_details 'calc w=1/[\s^2^(Fo^2^)+(0.0473P)^2^+0.0000P] where P=(Fo^2^+2Fc^2^)/3'
_refine_ls_weighting_scheme calc
_refine_ls_wR_factor_gt 0.0690
_refine_ls_wR_factor_ref 0.0836
_reflns_number_gt 4502
_reflns_number_total 4636
_reflns_threshold_expression >2sigma(I)
_cod_data_source_file c2ob27028e.txt
_cod_data_source_block e:\111123c\work\mo_111123c_0m
_cod_depositor_comments
;
The following automatic conversions were performed:

'_symmetry_cell_setting' value 'Monoclinic' changed to 'monoclinic'
according to /home/saulius/struct/CIF-dictionaries/cif_core.dic
dictionary named 'cif_core.dic' version 2.4.2 from 2011-04-26.

Automatic conversion script
Id: cif_fix_values 1891 2012-01-12 08:04:46Z andrius 
;
_cod_original_sg_symbol_H-M P2(1)/m
_cod_database_code 7152796

loop_
_symmetry_equiv_pos_as_xyz
'x, y, z'
'-x, y+1/2, -z'

loop_
_atom_site_label
_atom_site_type_symbol
_atom_site_fract_x
_atom_site_fract_y
_atom_site_fract_z
_atom_site_U_iso_or_equiv
_atom_site_adp_type
_atom_site_occupancy
_atom_site_symmetry_multiplicity
_atom_site_calc_flag
_atom_site_refinement_flags
_atom_site_disorder_assembly
_atom_site_disorder_group
C1 C 0.1379(2) 0.4836(4) 0.17061(19) 0.0238(4) Uani 1 1 d . . .
C2 C 0.0619(2) 0.6511(4) 0.1920(2) 0.0272(4) Uani 1 1 d . . .
H2 H 0.0889 0.7915 0.2200 0.033 Uiso 1 1 calc R . .
C3 C -0.0542(2) 0.6133(5) 0.1725(2) 0.0321(5) Uani 1 1 d . . .
H3 H -0.1054 0.7259 0.1897 0.038 Uiso 1 1 calc R . .
C4 C -0.0947(2) 0.4071(6) 0.1269(2) 0.0355(5) Uani 1 1 d . . .
H4 H -0.1732 0.3820 0.1127 0.043 Uiso 1 1 calc R . .
C5 C -0.0197(3) 0.2416(5) 0.1030(2) 0.0353(6) Uani 1 1 d . . .
H5 H -0.0467 0.1033 0.0723 0.042 Uiso 1 1 calc R . .
C6 C 0.0956(2) 0.2793(4) 0.1244(2) 0.0302(5) Uani 1 1 d . . .
H6 H 0.1465 0.1657 0.1077 0.036 Uiso 1 1 calc R . .
C7 C 0.26202(19) 0.5138(4) 0.18614(19) 0.0235(4) Uani 1 1 d . . .
H7 H 0.3032 0.4104 0.1471 0.028 Uiso 1 1 calc R . .
C8 C 0.32556(18) 0.6676(4) 0.24797(19) 0.0222(4) Uani 1 1 d . . .
C9 C 0.28043(17) 0.8440(4) 0.32070(19) 0.0227(4) Uani 1 1 d . . .
C10 C 0.22332(19) 0.7717(4) 0.4191(2) 0.0240(4) Uani 1 1 d . . .
C11 C 0.1536(2) 0.9256(4) 0.4661(2) 0.0328(5) Uani 1 1 d . . .
H11 H 0.1404 1.0687 0.4333 0.039 Uiso 1 1 calc R . .
C12 C 0.1034(2) 0.8683(7) 0.5616(2) 0.0428(6) Uani 1 1 d . . .
H12 H 0.0556 0.9718 0.5929 0.051 Uiso 1 1 calc R . .
C13 C 0.1236(3) 0.6605(7) 0.6100(2) 0.0457(7) Uani 1 1 d . . .
H13 H 0.0910 0.6241 0.6756 0.055 Uiso 1 1 calc R . .
C14 C 0.1912(3) 0.5037(5) 0.5639(2) 0.0427(7) Uani 1 1 d . . .
H14 H 0.2038 0.3612 0.5974 0.051 Uiso 1 1 calc R . .
C15 C 0.2403(2) 0.5583(4) 0.4675(2) 0.0310(5) Uani 1 1 d . . .
H15 H 0.2851 0.4513 0.4348 0.037 Uiso 1 1 calc R . .
C16 C 0.45335(18) 0.6828(4) 0.23777(19) 0.0237(4) Uani 1 1 d . A .
C17 C 0.5496(6) 0.5636(10) 0.4048(6) 0.0286(14) Uani 0.57 1 d PDU A 1
H17A H 0.4957 0.5191 0.4572 0.034 Uiso 0.57 1 calc PR A 1
H17B H 0.6238 0.5918 0.4467 0.034 Uiso 0.57 1 calc PR A 1
C18 C 0.5575(7) 0.3869(18) 0.3171(6) 0.0441(19) Uani 0.57 1 d PDU A 1
H18A H 0.6371 0.3574 0.3072 0.053 Uiso 0.57 1 calc PR A 1
H18B H 0.5230 0.2457 0.3392 0.053 Uiso 0.57 1 calc PR A 1
C17' C 0.5746(10) 0.5667(18) 0.3849(11) 0.045(3) Uani 0.43 1 d PDU A 2
H17C H 0.5685 0.5490 0.4651 0.054 Uiso 0.43 1 calc PR A 2
H17D H 0.6548 0.5856 0.3741 0.054 Uiso 0.43 1 calc PR A 2
C18' C 0.5256(7) 0.363(2) 0.3211(7) 0.0299(19) Uani 0.43 1 d PDU A 2
H18C H 0.5816 0.2420 0.3177 0.036 Uiso 0.43 1 calc PR A 2
H18D H 0.4582 0.3038 0.3517 0.036 Uiso 0.43 1 calc PR A 2
C19 C 0.46996(18) 0.8492(5) 0.1453(2) 0.0295(5) Uani 1 1 d . . .
H19A H 0.4401 0.9968 0.1646 0.035 Uiso 1 1 calc R . .
H19B H 0.4266 0.7981 0.0759 0.035 Uiso 1 1 calc R . .
I1 I 0.645021(11) 0.88560(5) 0.117987(13) 0.04476(8) Uani 1 1 d . . .
O1 O 0.29358(17) 1.0433(3) 0.30170(18) 0.0338(4) Uani 1 1 d . . .
O2 O 0.51029(16) 0.7577(3) 0.34171(15) 0.0286(4) Uani 1 1 d D . .
O3 O 0.49844(16) 0.4707(3) 0.21532(16) 0.0302(4) Uani 1 1 d D . .

loop_
_atom_site_aniso_label
_atom_site_aniso_U_11
_atom_site_aniso_U_22
_atom_site_aniso_U_33
_atom_site_aniso_U_23
_atom_site_aniso_U_13
_atom_site_aniso_U_12
C1 0.0254(10) 0.0246(9) 0.0210(10) 0.0020(8) 0.0009(8) -0.0026(8)
C2 0.0264(10) 0.0279(10) 0.0267(11) -0.0018(8) -0.0004(8) -0.0001(8)
C3 0.0227(10) 0.0411(13) 0.0324(12) 0.0028(10) 0.0033(9) 0.0026(9)
C4 0.0269(9) 0.0438(15) 0.0345(11) 0.0049(12) -0.0022(8) -0.0056(11)
C5 0.0408(14) 0.0312(12) 0.0322(13) 0.0025(9) -0.0041(10) -0.0108(10)
C6 0.0385(14) 0.0283(11) 0.0229(11) -0.0009(8) -0.0003(9) -0.0021(9)
C7 0.0250(10) 0.0234(10) 0.0221(10) -0.0017(7) 0.0027(7) 0.0003(7)
C8 0.0212(9) 0.0216(9) 0.0236(9) 0.0019(7) 0.0018(7) 0.0018(7)
C9 0.0181(8) 0.0235(11) 0.0266(9) -0.0008(7) 0.0032(7) 0.0030(7)
C10 0.0201(9) 0.0273(10) 0.0247(10) -0.0058(8) 0.0026(8) -0.0015(8)
C11 0.0338(11) 0.0298(14) 0.0351(12) -0.0082(9) 0.0052(9) 0.0038(8)
C12 0.0396(12) 0.0522(16) 0.0389(13) -0.0166(15) 0.0149(10) 0.0026(15)
C13 0.0550(17) 0.0574(19) 0.0273(14) -0.0088(12) 0.0157(12) -0.0138(15)
C14 0.065(2) 0.0373(15) 0.0280(13) 0.0017(11) 0.0135(13) -0.0069(13)
C15 0.0369(12) 0.0302(11) 0.0273(11) -0.0011(9) 0.0097(9) 0.0005(9)
C16 0.0199(9) 0.0258(10) 0.0251(10) 0.0001(8) 0.0008(7) 0.0028(7)
C17 0.031(3) 0.033(2) 0.021(3) 0.0067(17) -0.005(2) 0.0001(19)
C18 0.048(4) 0.033(3) 0.049(3) 0.007(3) -0.004(3) 0.013(4)
C17' 0.040(5) 0.053(5) 0.043(6) 0.010(4) 0.011(4) 0.004(4)
C18' 0.020(3) 0.026(4) 0.044(3) 0.007(3) 0.004(2) 0.001(3)
C19 0.0201(8) 0.0409(15) 0.0280(10) 0.0085(9) 0.0043(7) 0.0019(9)
I1 0.02562(9) 0.06916(14) 0.04129(11) 0.01005(10) 0.01170(6) -0.00109(9)
O1 0.0336(9) 0.0230(8) 0.0465(11) 0.0020(7) 0.0122(8) 0.0009(7)
O2 0.0290(8) 0.0289(8) 0.0263(8) -0.0005(6) -0.0039(6) 0.0012(6)
O3 0.0262(8) 0.0305(8) 0.0338(9) -0.0044(7) 0.0029(7) 0.0083(6)

loop_
_atom_type_symbol
_atom_type_description
_atom_type_scat_dispersion_real
_atom_type_scat_dispersion_imag
_atom_type_scat_source
C C 0.0033 0.0016 'International Tables Vol C Tables 4.2.6.8 and 6.1.1.4'
H H 0.0000 0.0000 'International Tables Vol C Tables 4.2.6.8 and 6.1.1.4'
O O 0.0106 0.0060 'International Tables Vol C Tables 4.2.6.8 and 6.1.1.4'
I I -0.4742 1.8119 'International Tables Vol C Tables 4.2.6.8 and 6.1.1.4'

loop_
_geom_angle_atom_site_label_1
_geom_angle_atom_site_label_2
_geom_angle_atom_site_label_3
_geom_angle
C2 C1 C6 118.6(2)
C2 C1 C7 123.5(2)
C6 C1 C7 117.7(2)
C1 C2 C3 120.5(2)
C1 C2 H2 119.8
C3 C2 H2 119.8
C2 C3 C4 119.9(2)
C2 C3 H3 120.1
C4 C3 H3 120.1
C5 C4 C3 120.0(2)
C5 C4 H4 120.0
C3 C4 H4 120.0
C4 C5 C6 119.7(2)
C4 C5 H5 120.1
C6 C5 H5 120.1
C5 C6 C1 121.2(3)
C5 C6 H6 119.4
C1 C6 H6 119.4
C8 C7 C1 129.9(2)
C8 C7 H7 115.1
C1 C7 H7 115.1
C7 C8 C9 125.3(2)
C7 C8 C16 119.5(2)
C9 C8 C16 115.06(18)
O1 C9 C10 120.5(2)
O1 C9 C8 120.4(2)
C10 C9 C8 119.06(19)
C11 C10 C15 119.2(2)
C11 C10 C9 118.5(2)
C15 C10 C9 122.3(2)
C10 C11 C12 120.1(3)
C10 C11 H11 119.9
C12 C11 H11 119.9
C13 C12 C11 119.9(3)
C13 C12 H12 120.1
C11 C12 H12 120.1
C12 C13 C14 121.0(3)
C12 C13 H13 119.5
C14 C13 H13 119.5
C13 C14 C15 119.5(3)
C13 C14 H14 120.3
C15 C14 H14 120.3
C14 C15 C10 120.2(2)
C14 C15 H15 119.9
C10 C15 H15 119.9
O3 C16 O2 107.01(18)
O3 C16 C19 111.0(2)
O2 C16 C19 110.76(19)
O3 C16 C8 111.28(19)
O2 C16 C8 109.05(18)
C19 C16 C8 107.73(17)
O2 C17 C18 103.3(5)
O2 C17 H17A 111.1
C18 C17 H17A 111.1
O2 C17 H17B 111.1
C18 C17 H17B 111.1
H17A C17 H17B 109.1
O3 C18 C17 107.4(6)
O3 C18 H18A 110.2
C17 C18 H18A 110.2
O3 C18 H18B 110.2
C17 C18 H18B 110.2
H18A C18 H18B 108.5
O2 C17' C18' 106.6(9)
O2 C17' H17C 110.4
C18' C17' H17C 110.4
O2 C17' H17D 110.4
C18' C17' H17D 110.4
H17C C17' H17D 108.6
O3 C18' C17' 97.6(8)
O3 C18' H18C 112.2
C17' C18' H18C 112.2
O3 C18' H18D 112.2
C17' C18' H18D 112.2
H18C C18' H18D 109.8
C16 C19 I1 112.48(14)
C16 C19 H19A 109.1
I1 C19 H19A 109.1
C16 C19 H19B 109.1
I1 C19 H19B 109.1
H19A C19 H19B 107.8
C16 O2 C17 108.2(3)
C16 O2 C17' 104.9(6)
C17 O2 C17' 16.1(6)
C16 O3 C18' 106.4(5)
C16 O3 C18 107.9(5)
C18' O3 C18 16.6(5)

loop_
_geom_bond_atom_site_label_1
_geom_bond_atom_site_label_2
_geom_bond_distance
C1 C2 1.383(3)
C1 C6 1.401(3)
C1 C7 1.475(3)
C2 C3 1.389(3)
C2 H2 0.9400
C3 C4 1.401(4)
C3 H3 0.9400
C4 C5 1.375(4)
C4 H4 0.9400
C5 C6 1.382(4)
C5 H5 0.9400
C6 H6 0.9400
C7 C8 1.352(3)
C7 H7 0.9400
C8 C9 1.498(3)
C8 C16 1.537(3)
C9 O1 1.215(3)
C9 C10 1.488(3)
C10 C11 1.391(3)
C10 C15 1.396(4)
C11 C12 1.392(4)
C11 H11 0.9400
C12 C13 1.371(6)
C12 H12 0.9400
C13 C14 1.381(5)
C13 H13 0.9400
C14 C15 1.391(4)
C14 H14 0.9400
C15 H15 0.9400
C16 O3 1.402(3)
C16 O2 1.426(3)
C16 C19 1.514(3)
C17 O2 1.427(5)
C17 C18 1.495(11)
C17 H17A 0.9800
C17 H17B 0.9800
C18 O3 1.432(5)
C18 H18A 0.9800
C18 H18B 0.9800
C17' O2 1.430(7)
C17' C18' 1.512(15)
C17' H17C 0.9800
C17' H17D 0.9800
C18' O3 1.428(6)
C18' H18C 0.9800
C18' H18D 0.9800
C19 I1 2.148(2)
C19 H19A 0.9800
C19 H19B 0.9800

loop_
_geom_torsion_atom_site_label_1
_geom_torsion_atom_site_label_2
_geom_torsion_atom_site_label_3
_geom_torsion_atom_site_label_4
_geom_torsion
C6 C1 C2 C3 2.7(4)
C7 C1 C2 C3 178.1(2)
C1 C2 C3 C4 -2.3(4)
C2 C3 C4 C5 0.8(4)
C3 C4 C5 C6 0.2(4)
C4 C5 C6 C1 0.2(4)
C2 C1 C6 C5 -1.7(4)
C7 C1 C6 C5 -177.3(2)
C2 C1 C7 C8 19.8(4)
C6 C1 C7 C8 -164.7(2)
C1 C7 C8 C9 2.4(4)
C1 C7 C8 C16 -171.9(2)
C7 C8 C9 O1 -118.2(3)
C16 C8 C9 O1 56.3(3)
C7 C8 C9 C10 64.1(3)
C16 C8 C9 C10 -121.4(2)
O1 C9 C10 C11 21.0(3)
C8 C9 C10 C11 -161.4(2)
O1 C9 C10 C15 -156.9(2)
C8 C9 C10 C15 20.7(3)
C15 C10 C11 C12 1.3(4)
C9 C10 C11 C12 -176.7(2)
C10 C11 C12 C13 0.7(4)
C11 C12 C13 C14 -1.6(5)
C12 C13 C14 C15 0.6(5)
C13 C14 C15 C10 1.3(5)
C11 C10 C15 C14 -2.2(4)
C9 C10 C15 C14 175.6(3)
C7 C8 C16 O3 -32.4(3)
C9 C8 C16 O3 152.79(19)
C7 C8 C16 O2 -150.2(2)
C9 C8 C16 O2 35.0(2)
C7 C8 C16 C19 89.6(2)
C9 C8 C16 C19 -85.3(2)
O2 C17 C18 O3 -13.4(8)
O2 C17' C18' O3 35.3(9)
O3 C16 C19 I1 -56.8(2)
O2 C16 C19 I1 61.9(2)
C8 C16 C19 I1 -178.91(15)
O3 C16 O2 C17 -25.6(4)
C19 C16 O2 C17 -146.7(4)
C8 C16 O2 C17 94.9(4)
O3 C16 O2 C17' -9.1(6)
C19 C16 O2 C17' -130.2(5)
C8 C16 O2 C17' 111.4(5)
C18 C17 O2 C16 23.5(6)
C18 C17 O2 C17' -57(3)
C18' C17' O2 C16 -16.9(8)
C18' C17' O2 C17 87(3)
O2 C16 O3 C18' 33.5(4)
C19 C16 O3 C18' 154.5(4)
C8 C16 O3 C18' -85.5(4)
O2 C16 O3 C18 16.3(5)
C19 C16 O3 C18 137.2(4)
C8 C16 O3 C18 -102.8(4)
C17' C18' O3 C16 -41.1(6)
C17' C18' O3 C18 56(3)
C17 C18 O3 C16 -1.6(7)
C17 C18 O3 C18' -89(3)
